data_7014950
loop_
_publ_author_name
'Goldstein, Daniel C.'
'Cheng, Yuen Yap'
'Schmidt, Timothy W.'
'Bhadbhade, Mohan'
'Thordarson, Pall'

_publ_section_title
;
 Photophysical properties of a new series of water soluble iridium
 bisterpyridine complexes functionalised at the 4' position.
;
_journal_issue 9
_journal_name_full 'Dalton transactions (Cambridge, England : 2003)'
_journal_page_first 2053
_journal_page_last 2061
_journal_paper_doi 10.1039/c0dt01317j
_journal_volume 40
_journal_year 2011
_chemical_formula_sum 'C45 H39 F18 Ir N9 O P3'
_chemical_formula_weight 1348.96
_chemical_name_systematic
;
?
;
_space_group_IT_number 15
_symmetry_cell_setting monoclinic
_symmetry_space_group_name_Hall '-C 2yc'
_symmetry_space_group_name_H-M 'C 1 2/c 1'
_atom_sites_solution_hydrogens geom
_atom_sites_solution_primary direct
_atom_sites_solution_secondary difmap
_audit_creation_method SHELXL-97
_cell_angle_alpha 90.00
_cell_angle_beta 104.50(3)
_cell_angle_gamma 90.00
_cell_formula_units_Z 4
_cell_length_a 15.579(9)
_cell_length_b 16.280(7)
_cell_length_c 21.289(12)
_cell_measurement_reflns_used 2199
_cell_measurement_temperature 150(2)
_cell_measurement_theta_max 29.764
_cell_measurement_theta_min 2.265
_cell_volume 5227(5)
_computing_cell_refinement '<i>APEX2 </i>(Bruker, 2007)'
_computing_data_collection '<i>APEX2 </i>(Bruker, 2007)'
_computing_data_reduction '<i>APEX2 </i>(Bruker, 2007)'
_computing_molecular_graphics '<i>SHELXTL-Plus</i> (Sheldrick, 2008)'
_computing_structure_refinement '<i>SHELXL-97</i> (Sheldrick, 2008)'
_computing_structure_solution '<i>SHELXS-97</i> (Sheldrick, 2008)'
_diffrn_ambient_temperature 150(2)
_diffrn_measured_fraction_theta_full 0.995
_diffrn_measured_fraction_theta_max 0.995
_diffrn_measurement_device_type 'Bruker kappa APEXII CCD Diffractometer'
_diffrn_measurement_method '\f scans, and \w scans with \k offsets'
_diffrn_radiation_monochromator graphite
_diffrn_radiation_source 'fine-focus sealed tube'
_diffrn_radiation_type MoK\a
_diffrn_radiation_wavelength 0.71073
_diffrn_reflns_av_R_equivalents 0.1027
_diffrn_reflns_av_sigmaI/netI 0.1111
_diffrn_reflns_limit_h_max 18
_diffrn_reflns_limit_h_min -15
_diffrn_reflns_limit_k_max 18
_diffrn_reflns_limit_k_min -19
_diffrn_reflns_limit_l_max 25
_diffrn_reflns_limit_l_min -21
_diffrn_reflns_number 18677
_diffrn_reflns_theta_full 25.00
_diffrn_reflns_theta_max 25.00
_diffrn_reflns_theta_min 2.24
_exptl_absorpt_coefficient_mu 2.755
_exptl_absorpt_correction_T_max 0.9049
_exptl_absorpt_correction_T_min 0.6325
_exptl_absorpt_correction_type multi-scan
_exptl_absorpt_process_details 'SADABS (Bruker, 2001)'
_exptl_crystal_colour 'Yellow orange'
_exptl_crystal_density_diffrn 1.714
_exptl_crystal_density_method 'not measured'
_exptl_crystal_description Needles
_exptl_crystal_F_000 2656
_exptl_crystal_size_max 0.18
_exptl_crystal_size_mid 0.05
_exptl_crystal_size_min 0.04
_refine_diff_density_max 1.011
_refine_diff_density_min -0.990
_refine_diff_density_rms 0.155
_refine_ls_extinction_method none
_refine_ls_goodness_of_fit_ref 1.023
_refine_ls_hydrogen_treatment constr
_refine_ls_matrix_type full
_refine_ls_number_parameters 446
_refine_ls_number_reflns 4592
_refine_ls_number_restraints 269
_refine_ls_restrained_S_all 1.012
_refine_ls_R_factor_all 0.0876
_refine_ls_R_factor_gt 0.0519
_refine_ls_shift/su_max 0.000
_refine_ls_shift/su_mean 0.000
_refine_ls_structure_factor_coef Fsqd
_refine_ls_weighting_details 'calc w=1/[\s^2^(Fo^2^)+(0.0528P)^2^+0.0000P] where P=(Fo^2^+2Fc^2^)/3'
_refine_ls_weighting_scheme calc
_refine_ls_wR_factor_gt 0.1050
_refine_ls_wR_factor_ref 0.1197
_reflns_number_gt 3345
_reflns_number_total 4592
_reflns_threshold_expression >2sigma(I)
_cod_data_source_file C0DT01317J.TXT
_cod_data_source_block inc2byc2
_cod_depositor_comments
;
The following automatic conversions were performed:
'_symmetry_cell_setting' value 'Monoclinic' changed to 'monoclinic'
according to '/home/saulius/struct/CIF-dictionaries/cif_core.dic'
dictionary named 'cif_core.dic' version 2.4.1 from
2010-06-29.

'_exptl_absorpt_correction_type' value 'Multi-scan' changed
to 'multi-scan' according to
'/home/saulius/struct/CIF-dictionaries/cif_core.dic' dictionary named
'cif_core.dic' version 2.4.1 from 2010-06-29.

Automatic conversion script
Id: cif_fix_enum 1555 2011-01-17 13:19:09Z saulius 
;
_cod_original_cell_volume 5228(5)
_cod_original_sg_symbol_H-M C2/c
_cod_database_code 7014950

loop_
_symmetry_equiv_pos_as_xyz
'x, y, z'
'-x, y, -z+1/2'
'x+1/2, y+1/2, z'
'-x+1/2, y+1/2, -z+1/2'
'-x, -y, -z'
'x, -y, z-1/2'
'-x+1/2, -y+1/2, -z'
'x+1/2, -y+1/2, z-1/2'

loop_
_atom_site_label
_atom_site_type_symbol
_atom_site_fract_x
_atom_site_fract_y
_atom_site_fract_z
_atom_site_U_iso_or_equiv
_atom_site_adp_type
_atom_site_occupancy
_atom_site_symmetry_multiplicity
_atom_site_calc_flag
_atom_site_refinement_flags
_atom_site_disorder_assembly
_atom_site_disorder_group
Ir1 Ir 0.5000 0.70555(3) 0.7500 0.02432(16) Uani 1 2 d S . .
N1 N 0.4839(4) 0.7944(4) 0.8161(3) 0.0272(14) Uani 1 1 d . . .
N2 N 0.6222(3) 0.7083(4) 0.8070(3) 0.0232(13) Uani 1 1 d . . .
N3 N 0.5615(4) 0.6171(4) 0.7055(3) 0.0276(15) Uani 1 1 d . . .
N4 N 1.1525(5) 0.7513(5) 1.0274(4) 0.059(2) Uani 1 1 d . . .
H4A H 1.1908 0.7120 1.0260 0.070 Uiso 1 1 calc R . .
H4B H 1.1701 0.7957 1.0506 0.070 Uiso 1 1 calc R . .
C1 C 0.4089(5) 0.8332(5) 0.8174(4) 0.0288(18) Uani 1 1 d . . .
H1 H 0.3560 0.8200 0.7856 0.035 Uiso 1 1 calc R . .
C2 C 0.4058(5) 0.8929(5) 0.8645(4) 0.0330(19) Uani 1 1 d . . .
H2 H 0.3517 0.9195 0.8651 0.040 Uiso 1 1 calc R . .
C3 C 0.4830(5) 0.9118(5) 0.9095(4) 0.036(2) Uani 1 1 d . . .
H3 H 0.4831 0.9533 0.9409 0.044 Uiso 1 1 calc R . .
C4 C 0.5613(5) 0.8702(4) 0.9096(4) 0.0312(19) Uani 1 1 d . . .
H4 H 0.6144 0.8824 0.9415 0.037 Uiso 1 1 calc R . .
C5 C 0.5610(5) 0.8106(4) 0.8626(3) 0.0252(18) Uani 1 1 d . . .
C6 C 0.6397(5) 0.7630(4) 0.8573(4) 0.0254(18) Uani 1 1 d . . .
C7 C 0.7248(5) 0.7694(5) 0.8952(4) 0.0299(19) Uani 1 1 d . . .
H7 H 0.7372 0.8065 0.9308 0.036 Uiso 1 1 calc R . .
C8 C 0.7946(5) 0.7215(4) 0.8821(4) 0.0296(19) Uani 1 1 d . . .
C9 C 0.7720(5) 0.6659(5) 0.8283(4) 0.0287(18) Uani 1 1 d . . .
H9 H 0.8167 0.6331 0.8174 0.034 Uiso 1 1 calc R . .
C10 C 0.6853(5) 0.6600(4) 0.7922(4) 0.0265(18) Uani 1 1 d . . .
C11 C 0.6504(5) 0.6083(5) 0.7347(3) 0.0266(17) Uani 1 1 d . . .
C12 C 0.7013(5) 0.5537(5) 0.7094(4) 0.036(2) Uani 1 1 d . . .
H12 H 0.7628 0.5484 0.7293 0.044 Uiso 1 1 calc R . .
C13 C 0.6630(6) 0.5065(5) 0.6549(4) 0.040(2) Uani 1 1 d . . .
H13 H 0.6975 0.4684 0.6379 0.048 Uiso 1 1 calc R . .
C14 C 0.5733(6) 0.5164(5) 0.6261(4) 0.037(2) Uani 1 1 d . . .
H14 H 0.5454 0.4856 0.5887 0.045 Uiso 1 1 calc R . .
C15 C 0.5250(5) 0.5719(5) 0.6528(4) 0.0318(19) Uani 1 1 d . . .
H15 H 0.4636 0.5782 0.6331 0.038 Uiso 1 1 calc R . .
C16 C 0.8860(5) 0.7281(5) 0.9208(4) 0.0299(19) Uani 1 1 d . . .
C17 C 0.9162(5) 0.7997(5) 0.9583(4) 0.037(2) Uani 1 1 d . . .
H17 H 0.8756 0.8430 0.9593 0.044 Uiso 1 1 calc R . .
C18 C 1.0032(5) 0.8072(5) 0.9929(4) 0.041(2) Uani 1 1 d . . .
H18 H 1.0221 0.8559 1.0170 0.049 Uiso 1 1 calc R . .
C19 C 1.0648(5) 0.7433(6) 0.9932(4) 0.046(2) Uani 1 1 d . . .
C20 C 1.0362(5) 0.6733(5) 0.9562(4) 0.038(2) Uani 1 1 d . . .
H20 H 1.0769 0.6303 0.9550 0.046 Uiso 1 1 calc R . .
C21 C 0.9487(5) 0.6661(5) 0.9214(4) 0.0342(19) Uani 1 1 d . . .
H21 H 0.9305 0.6175 0.8970 0.041 Uiso 1 1 calc R . .
P1B P 0.5000 0.0516(2) 0.7500 0.0437(9) Uani 1 2 d S . .
F1B F 0.5000 0.1480(5) 0.7500 0.106(4) Uani 1 2 d S . .
F2B F 0.4358(4) 0.0515(4) 0.6793(3) 0.0776(18) Uani 1 1 d . . .
F3B F 0.5000 -0.0463(4) 0.7500 0.064(2) Uani 1 2 d S . .
F4B F 0.5833(4) 0.0507(4) 0.7178(3) 0.0773(18) Uani 1 1 d . . .
P1A P 0.72219(15) 0.49829(15) 0.96604(11) 0.0422(6) Uani 1 1 d DU . .
F11A F 0.6886(10) 0.5925(8) 0.9417(7) 0.043(3) Uani 0.40 1 d PDU A 1
F12A F 0.7464(11) 0.5342(10) 1.0385(6) 0.044(3) Uani 0.40 1 d PDU B 1
F13A F 0.7485(12) 0.4068(8) 0.9869(10) 0.062(4) Uani 0.40 1 d PDU B 1
F14A F 0.6873(16) 0.4752(11) 0.8897(7) 0.058(4) Uani 0.40 1 d PDU B 1
F21A F 0.7192(10) 0.5981(7) 0.9712(9) 0.052(3) Uani 0.40 1 d PDU B 2
F22A F 0.7607(12) 0.4937(13) 1.0421(6) 0.061(3) Uani 0.40 1 d PDU B 2
F23A F 0.7332(12) 0.4016(7) 0.9541(8) 0.051(3) Uani 0.40 1 d PDU B 2
F24A F 0.6921(14) 0.5085(10) 0.8882(6) 0.045(3) Uani 0.40 1 d PDU B 2
F31A F 0.732(2) 0.5683(17) 1.0203(15) 0.048(4) Uani 0.20 1 d PDU B 3
F32A F 0.7538(17) 0.4345(18) 1.0291(12) 0.047(4) Uani 0.20 1 d PDU C 3
F33A F 0.708(2) 0.4145(15) 0.9227(14) 0.053(4) Uani 0.20 1 d PDU B 3
F34A F 0.6843(19) 0.5515(19) 0.9024(12) 0.052(4) Uani 0.20 1 d PDU B 3
F5A F 0.6228(3) 0.4850(4) 0.9732(3) 0.0685(16) Uani 1 1 d . B .
F6A F 0.8220(3) 0.5114(4) 0.9599(3) 0.0720(17) Uani 1 1 d . B .
O1D O 0.2087(7) 0.8465(6) 0.7432(5) 0.0314(19) Uani 0.50 1 d PU . .
N1D N 0.1292(8) 0.8119(7) 0.8080(6) 0.0323(18) Uani 0.50 1 d PU . .
C1D C 0.0526(10) 0.8297(10) 0.8337(8) 0.036(2) Uani 0.50 1 d PU . .
H1D1 H 0.0253 0.8814 0.8152 0.053 Uiso 0.50 1 calc PR . .
H1D2 H 0.0719 0.8346 0.8811 0.053 Uiso 0.50 1 calc PR . .
H1D3 H 0.0094 0.7850 0.8222 0.053 Uiso 0.50 1 calc PR . .
C2D C 0.1778(10) 0.7412(9) 0.8352(7) 0.035(2) Uani 0.50 1 d PU . .
H2D1 H 0.2385 0.7450 0.8301 0.053 Uiso 0.50 1 calc PR . .
H2D2 H 0.1491 0.6920 0.8130 0.053 Uiso 0.50 1 calc PR . .
H2D3 H 0.1794 0.7378 0.8815 0.053 Uiso 0.50 1 calc PR . .
C3D C 0.1557(10) 0.8554(10) 0.7666(7) 0.0314(18) Uani 0.50 1 d PU . .
H3D H 0.1227 0.9044 0.7542 0.038 Uiso 0.50 1 calc PR . .

loop_
_atom_site_aniso_label
_atom_site_aniso_U_11
_atom_site_aniso_U_22
_atom_site_aniso_U_33
_atom_site_aniso_U_23
_atom_site_aniso_U_13
_atom_site_aniso_U_12
Ir1 0.0274(2) 0.0245(3) 0.0223(2) 0.000 0.00868(17) 0.000
N1 0.029(3) 0.026(3) 0.028(3) 0.000(3) 0.012(3) -0.008(3)
N2 0.022(3) 0.021(3) 0.029(3) 0.002(3) 0.011(3) 0.000(3)
N3 0.039(4) 0.025(4) 0.022(3) -0.004(3) 0.013(3) -0.004(3)
N4 0.040(5) 0.065(6) 0.067(6) -0.001(5) 0.007(4) -0.007(4)
C1 0.026(4) 0.028(4) 0.037(5) 0.001(4) 0.016(4) 0.001(4)
C2 0.034(5) 0.035(5) 0.036(5) -0.002(4) 0.021(4) 0.003(4)
C3 0.052(5) 0.027(5) 0.034(5) -0.005(4) 0.018(4) 0.000(4)
C4 0.036(5) 0.023(5) 0.034(5) 0.000(4) 0.007(4) -0.004(4)
C5 0.031(4) 0.021(5) 0.026(4) -0.002(3) 0.013(3) 0.002(3)
C6 0.030(4) 0.020(4) 0.028(4) 0.001(3) 0.012(4) 0.002(3)
C7 0.032(4) 0.031(5) 0.027(4) -0.005(3) 0.008(4) -0.005(4)
C8 0.028(4) 0.031(5) 0.031(5) 0.000(4) 0.010(3) -0.002(4)
C9 0.030(4) 0.028(4) 0.032(5) 0.002(4) 0.015(4) 0.006(4)
C10 0.028(4) 0.024(5) 0.028(4) 0.003(4) 0.010(4) 0.004(3)
C11 0.029(4) 0.032(5) 0.021(4) -0.008(4) 0.010(3) -0.007(4)
C12 0.038(5) 0.034(5) 0.036(5) -0.002(4) 0.008(4) 0.002(4)
C13 0.046(5) 0.041(5) 0.039(5) -0.012(4) 0.022(4) 0.006(4)
C14 0.050(6) 0.030(5) 0.032(5) -0.006(4) 0.011(4) -0.001(4)
C15 0.034(5) 0.036(5) 0.024(4) -0.005(4) 0.004(4) -0.004(4)
C16 0.028(4) 0.029(5) 0.034(5) 0.002(4) 0.010(4) -0.002(3)
C17 0.030(4) 0.042(5) 0.037(5) 0.003(4) 0.007(4) 0.001(4)
C18 0.037(5) 0.044(6) 0.041(5) -0.002(4) 0.011(4) -0.006(4)
C19 0.028(5) 0.068(7) 0.038(5) 0.017(5) 0.002(4) -0.006(5)
C20 0.032(5) 0.046(5) 0.037(5) 0.004(4) 0.011(4) 0.006(4)
C21 0.034(5) 0.036(5) 0.032(5) 0.000(4) 0.006(4) -0.003(4)
P1B 0.047(2) 0.037(2) 0.046(2) 0.000 0.0079(17) 0.000
F1B 0.162(9) 0.025(5) 0.104(7) 0.000 -0.015(7) 0.000
F2B 0.081(4) 0.081(4) 0.055(4) -0.005(3) -0.012(3) 0.010(3)
F3B 0.096(6) 0.027(4) 0.083(6) 0.000 0.049(5) 0.000
F4B 0.065(4) 0.089(5) 0.086(5) 0.021(3) 0.034(4) -0.020(3)
P1A 0.0401(13) 0.0433(14) 0.0426(14) -0.0108(11) 0.0094(11) -0.0043(11)
F11A 0.052(7) 0.040(5) 0.037(7) 0.006(5) 0.013(6) 0.001(5)
F12A 0.052(7) 0.038(7) 0.041(5) 0.001(5) 0.007(5) 0.002(7)
F13A 0.071(7) 0.037(5) 0.066(7) -0.007(5) -0.009(8) 0.001(5)
F14A 0.071(6) 0.048(8) 0.048(5) -0.012(5) 0.000(6) -0.005(8)
F21A 0.056(7) 0.047(4) 0.054(7) -0.020(5) 0.016(6) 0.002(5)
F22A 0.065(7) 0.065(8) 0.047(4) -0.009(5) 0.003(5) -0.001(8)
F23A 0.062(7) 0.037(4) 0.042(7) 0.009(5) -0.010(7) 0.004(5)
F24A 0.062(6) 0.024(7) 0.046(4) -0.001(5) 0.008(5) 0.005(8)
F31A 0.053(7) 0.043(7) 0.048(6) -0.009(6) 0.010(7) 0.002(7)
F32A 0.054(7) 0.037(7) 0.045(6) -0.009(6) 0.001(7) 0.006(7)
F33A 0.065(7) 0.039(6) 0.047(7) -0.006(5) -0.001(7) -0.004(7)
F34A 0.060(7) 0.042(7) 0.050(6) -0.002(6) 0.009(7) -0.003(7)
F5A 0.040(3) 0.095(5) 0.069(4) 0.009(3) 0.012(3) -0.010(3)
F6A 0.049(3) 0.096(5) 0.080(4) -0.027(3) 0.033(3) -0.009(3)
O1D 0.030(4) 0.026(4) 0.032(5) -0.007(4) -0.006(3) 0.005(4)
N1D 0.038(4) 0.022(4) 0.031(4) -0.010(3) -0.003(3) -0.002(3)
C1D 0.044(5) 0.024(5) 0.035(5) -0.007(4) 0.004(4) -0.005(4)
C2D 0.041(5) 0.023(5) 0.033(5) -0.008(4) -0.006(4) -0.004(4)
C3D 0.036(4) 0.023(4) 0.030(4) -0.010(3) -0.002(3) -0.001(3)

loop_
_atom_type_symbol
_atom_type_description
_atom_type_scat_dispersion_real
_atom_type_scat_dispersion_imag
_atom_type_scat_source
C C 0.0033 0.0016 'International Tables Vol C Tables 4.2.6.8 and 6.1.1.4'
H H 0.0000 0.0000 'International Tables Vol C Tables 4.2.6.8 and 6.1.1.4'
N N 0.0061 0.0033 'International Tables Vol C Tables 4.2.6.8 and 6.1.1.4'
O O 0.0106 0.0060 'International Tables Vol C Tables 4.2.6.8 and 6.1.1.4'
F F 0.0171 0.0103 'International Tables Vol C Tables 4.2.6.8 and 6.1.1.4'
P P 0.1023 0.0942 'International Tables Vol C Tables 4.2.6.8 and 6.1.1.4'
Ir Ir -1.4442 7.9887 'International Tables Vol C Tables 4.2.6.8 and 6.1.1.4'

loop_
_geom_angle_atom_site_label_1
_geom_angle_atom_site_label_2
_geom_angle_atom_site_label_3
_geom_angle
_geom_angle_site_symmetry_1
_geom_angle_site_symmetry_3
_geom_angle_publ_flag
N2 Ir1 N2 177.4(3) . 2_656 ?
N2 Ir1 N1 80.2(2) . . ?
N2 Ir1 N1 97.9(2) 2_656 . ?
N2 Ir1 N1 97.9(2) . 2_656 ?
N2 Ir1 N1 80.2(2) 2_656 2_656 ?
N1 Ir1 N1 91.7(3) . 2_656 ?
N2 Ir1 N3 102.6(2) . 2_656 ?
N2 Ir1 N3 79.3(2) 2_656 2_656 ?
N1 Ir1 N3 91.5(2) . 2_656 ?
N1 Ir1 N3 159.5(2) 2_656 2_656 ?
N2 Ir1 N3 79.3(2) . . ?
N2 Ir1 N3 102.6(2) 2_656 . ?
N1 Ir1 N3 159.5(2) . . ?
N1 Ir1 N3 91.5(2) 2_656 . ?
N3 Ir1 N3 92.5(3) 2_656 . ?
C1 N1 C5 120.4(6) . . ?
C1 N1 Ir1 126.7(5) . . ?
C5 N1 Ir1 112.9(4) . . ?
C10 N2 C6 123.1(6) . . ?
C10 N2 Ir1 119.0(5) . . ?
C6 N2 Ir1 117.8(5) . . ?
C15 N3 C11 119.2(6) . . ?
C15 N3 Ir1 127.7(5) . . ?
C11 N3 Ir1 113.1(5) . . ?
C19 N4 H4A 120.0 . . ?
C19 N4 H4B 120.0 . . ?
H4A N4 H4B 120.0 . . ?
N1 C1 C2 121.8(7) . . ?
N1 C1 H1 119.1 . . ?
C2 C1 H1 119.1 . . ?
C3 C2 C1 118.2(7) . . ?
C3 C2 H2 120.9 . . ?
C1 C2 H2 120.9 . . ?
C2 C3 C4 120.4(7) . . ?
C2 C3 H3 119.8 . . ?
C4 C3 H3 119.8 . . ?
C5 C4 C3 119.5(7) . . ?
C5 C4 H4 120.3 . . ?
C3 C4 H4 120.3 . . ?
N1 C5 C4 119.7(6) . . ?
N1 C5 C6 115.8(6) . . ?
C4 C5 C6 124.5(7) . . ?
N2 C6 C7 118.9(6) . . ?
N2 C6 C5 113.3(6) . . ?
C7 C6 C5 127.8(7) . . ?
C6 C7 C8 121.1(7) . . ?
C6 C7 H7 119.4 . . ?
C8 C7 H7 119.4 . . ?
C7 C8 C9 117.1(7) . . ?
C7 C8 C16 122.4(7) . . ?
C9 C8 C16 120.5(7) . . ?
C10 C9 C8 119.9(7) . . ?
C10 C9 H9 120.0 . . ?
C8 C9 H9 120.0 . . ?
N2 C10 C9 119.8(7) . . ?
N2 C10 C11 112.7(6) . . ?
C9 C10 C11 127.5(7) . . ?
N3 C11 C12 120.0(6) . . ?
N3 C11 C10 115.9(6) . . ?
C12 C11 C10 124.1(7) . . ?
C11 C12 C13 120.6(7) . . ?
C11 C12 H12 119.7 . . ?
C13 C12 H12 119.7 . . ?
C14 C13 C12 118.5(7) . . ?
C14 C13 H13 120.8 . . ?
C12 C13 H13 120.8 . . ?
C15 C14 C13 119.0(7) . . ?
C15 C14 H14 120.5 . . ?
C13 C14 H14 120.5 . . ?
N3 C15 C14 122.8(7) . . ?
N3 C15 H15 118.6 . . ?
C14 C15 H15 118.6 . . ?
C21 C16 C17 117.0(7) . . ?
C21 C16 C8 122.1(7) . . ?
C17 C16 C8 120.9(7) . . ?
C18 C17 C16 121.0(8) . . ?
C18 C17 H17 119.5 . . ?
C16 C17 H17 119.5 . . ?
C17 C18 C19 120.9(8) . . ?
C17 C18 H18 119.6 . . ?
C19 C18 H18 119.6 . . ?
N4 C19 C20 120.6(9) . . ?
N4 C19 C18 120.8(9) . . ?
C20 C19 C18 118.6(7) . . ?
C21 C20 C19 120.4(8) . . ?
C21 C20 H20 119.8 . . ?
C19 C20 H20 119.8 . . ?
C20 C21 C16 122.3(8) . . ?
C20 C21 H21 118.9 . . ?
C16 C21 H21 118.9 . . ?
F1B P1B F2B 90.1(2) . 2_656 ?
F1B P1B F2B 90.1(2) . . ?
F2B P1B F2B 179.9(5) 2_656 . ?
F1B P1B F3B 180.000(2) . . ?
F2B P1B F3B 89.9(2) 2_656 . ?
F2B P1B F3B 89.9(2) . . ?
F1B P1B F4B 90.5(2) . 2_656 ?
F2B P1B F4B 88.9(3) 2_656 2_656 ?
F2B P1B F4B 91.1(3) . 2_656 ?
F3B P1B F4B 89.5(2) . 2_656 ?
F1B P1B F4B 90.5(2) . . ?
F2B P1B F4B 91.1(3) 2_656 . ?
F2B P1B F4B 88.9(3) . . ?
F3B P1B F4B 89.5(2) . . ?
F4B P1B F4B 179.0(5) 2_656 . ?
F13A P1A F22A 70.3(9) . . ?
F13A P1A F34A 140.1(15) . . ?
F22A P1A F34A 149.6(15) . . ?
F13A P1A F31A 119.8(14) . . ?
F22A P1A F31A 49.6(12) . . ?
F34A P1A F31A 100.1(17) . . ?
F13A P1A F12A 95.2(8) . . ?
F22A P1A F12A 25.2(7) . . ?
F34A P1A F12A 124.6(14) . . ?
F31A P1A F12A 24.6(11) . . ?
F13A P1A F6A 87.7(8) . . ?
F22A P1A F6A 87.8(7) . . ?
F34A P1A F6A 91.1(11) . . ?
F31A P1A F6A 92.3(12) . . ?
F12A P1A F6A 91.7(7) . . ?
F13A P1A F5A 92.0(7) . . ?
F22A P1A F5A 91.4(7) . . ?
F34A P1A F5A 89.6(11) . . ?
F31A P1A F5A 87.3(12) . . ?
F12A P1A F5A 87.6(7) . . ?
F6A P1A F5A 179.2(3) . . ?
F13A P1A F23A 24.7(6) . . ?
F22A P1A F23A 95.0(9) . . ?
F34A P1A F23A 115.4(14) . . ?
F31A P1A F23A 144.5(14) . . ?
F12A P1A F23A 119.9(8) . . ?
F6A P1A F23A 88.5(7) . . ?
F5A P1A F23A 91.5(7) . . ?
F13A P1A F24A 112.0(9) . . ?
F22A P1A F24A 174.0(11) . . ?
F34A P1A F24A 28.3(11) . . ?
F31A P1A F24A 128.1(14) . . ?
F12A P1A F24A 152.6(8) . . ?
F6A P1A F24A 86.7(8) . . ?
F5A P1A F24A 94.1(8) . . ?
F23A P1A F24A 87.3(8) . . ?
F13A P1A F14A 93.5(9) . . ?
F22A P1A F14A 163.8(10) . . ?
F34A P1A F14A 46.7(13) . . ?
F31A P1A F14A 146.5(14) . . ?
F12A P1A F14A 170.5(10) . . ?
F6A P1A F14A 92.2(9) . . ?
F5A P1A F14A 88.5(9) . . ?
F23A P1A F14A 68.8(8) . . ?
F24A P1A F14A 19.5(7) . . ?
F13A P1A F21A 158.6(9) . . ?
F22A P1A F21A 89.3(9) . . ?
F34A P1A F21A 60.3(13) . . ?
F31A P1A F21A 40.6(12) . . ?
F12A P1A F21A 64.9(7) . . ?
F6A P1A F21A 85.3(6) . . ?
F5A P1A F21A 94.8(6) . . ?
F23A P1A F21A 172.3(9) . . ?
F24A P1A F21A 87.7(8) . . ?
F14A P1A F21A 106.9(9) . . ?
F13A P1A F33A 50.1(11) . . ?
F22A P1A F33A 120.2(14) . . ?
F34A P1A F33A 90.3(16) . . ?
F31A P1A F33A 168.1(18) . . ?
F12A P1A F33A 144.6(13) . . ?
F6A P1A F33A 93.5(11) . . ?
F5A P1A F33A 86.9(11) . . ?
F23A P1A F33A 25.5(10) . . ?
F24A P1A F33A 62.7(12) . . ?
F14A P1A F33A 43.6(12) . . ?
F21A P1A F33A 150.5(13) . . ?
C3D N1D C2D 120.1(14) . . ?
C3D N1D C1D 125.7(14) . . ?
C2D N1D C1D 114.1(13) . . ?
N1D C1D H1D1 109.5 . . ?
N1D C1D H1D2 109.5 . . ?
H1D1 C1D H1D2 109.5 . . ?
N1D C1D H1D3 109.5 . . ?
H1D1 C1D H1D3 109.5 . . ?
H1D2 C1D H1D3 109.5 . . ?
N1D C2D H2D1 109.5 . . ?
N1D C2D H2D2 109.5 . . ?
H2D1 C2D H2D2 109.5 . . ?
N1D C2D H2D3 109.5 . . ?
H2D1 C2D H2D3 109.5 . . ?
H2D2 C2D H2D3 109.5 . . ?
O1D C3D N1D 131.5(17) . . ?
O1D C3D H3D 114.3 . . ?
N1D C3D H3D 114.3 . . ?

loop_
_geom_bond_atom_site_label_1
_geom_bond_atom_site_label_2
_geom_bond_distance
_geom_bond_site_symmetry_2
_geom_bond_publ_flag
Ir1 N2 1.986(5) . ?
Ir1 N2 1.986(5) 2_656 ?
Ir1 N1 2.077(6) . ?
Ir1 N1 2.077(6) 2_656 ?
Ir1 N3 2.084(6) 2_656 ?
Ir1 N3 2.084(6) . ?
N1 C1 1.335(9) . ?
N1 C5 1.378(9) . ?
N2 C10 1.356(9) . ?
N2 C6 1.367(9) . ?
N3 C15 1.343(9) . ?
N3 C11 1.376(9) . ?
N4 C19 1.384(10) . ?
N4 H4A 0.8800 . ?
N4 H4B 0.8800 . ?
C1 C2 1.407(10) . ?
C1 H1 0.9500 . ?
C2 C3 1.372(10) . ?
C2 H2 0.9500 . ?
C3 C4 1.395(10) . ?
C3 H3 0.9500 . ?
C4 C5 1.393(10) . ?
C4 H4 0.9500 . ?
C5 C6 1.478(10) . ?
C6 C7 1.372(10) . ?
C7 C8 1.422(10) . ?
C7 H7 0.9500 . ?
C8 C9 1.435(10) . ?
C8 C16 1.459(10) . ?
C9 C10 1.379(10) . ?
C9 H9 0.9500 . ?
C10 C11 1.473(10) . ?
C11 C12 1.387(10) . ?
C12 C13 1.395(11) . ?
C12 H12 0.9500 . ?
C13 C14 1.388(11) . ?
C13 H13 0.9500 . ?
C14 C15 1.385(10) . ?
C14 H14 0.9500 . ?
C15 H15 0.9500 . ?
C16 C21 1.402(10) . ?
C16 C17 1.425(11) . ?
C17 C18 1.378(10) . ?
C17 H17 0.9500 . ?
C18 C19 1.415(12) . ?
C18 H18 0.9500 . ?
C19 C20 1.393(12) . ?
C20 C21 1.384(10) . ?
C20 H20 0.9500 . ?
C21 H21 0.9500 . ?
P1B F1B 1.568(8) . ?
P1B F2B 1.584(5) 2_656 ?
P1B F2B 1.584(5) . ?
P1B F3B 1.594(7) . ?
P1B F4B 1.612(5) 2_656 ?
P1B F4B 1.612(5) . ?
P1A F13A 1.578(12) . ?
P1A F22A 1.582(12) . ?
P1A F34A 1.592(17) . ?
P1A F31A 1.602(18) . ?
P1A F12A 1.604(12) . ?
P1A F6A 1.606(6) . ?
P1A F5A 1.608(5) . ?
P1A F23A 1.611(12) . ?
P1A F24A 1.615(12) . ?
P1A F14A 1.623(12) . ?
P1A F21A 1.630(12) . ?
P1A F33A 1.631(17) . ?
O1D C3D 1.074(17) . ?
N1D C3D 1.278(19) . ?
N1D C2D 1.419(18) . ?
N1D C1D 1.462(19) . ?
C1D H1D1 0.9800 . ?
C1D H1D2 0.9800 . ?
C1D H1D3 0.9800 . ?
C2D H2D1 0.9800 . ?
C2D H2D2 0.9800 . ?
C2D H2D3 0.9800 . ?
C3D H3D 0.9500 . ?
